data_7235721
loop_
_publ_author_name
'Ramkumar, V.'
'Anandhi, S.'
'Kannan, P.'
'Gopalakrishnan, R.'

_publ_section_title
;
 Substitution effect on chalcone based materials for corrosion and
 photocrosslinking applications
;
_journal_issue 1
_journal_name_full 'RSC Advances'
_journal_page_first 586
_journal_paper_doi 10.1039/C4RA10884A
_journal_volume 5
_journal_year 2015
_chemical_formula_sum 'C29 H24 O3'
_chemical_formula_weight 420.48
_space_group_IT_number 14
_space_group_name_Hall '-P 2ybc'
_space_group_name_H-M_alt 'P 1 21/c 1'
_symmetry_cell_setting monoclinic
_symmetry_space_group_name_H-M 'P 1 21/c 1'
_atom_sites_solution_hydrogens geom
_atom_sites_solution_primary direct
_atom_sites_solution_secondary difmap
_audit_creation_method SHELXL-97
_cell_angle_alpha 90.00
_cell_angle_beta 109.164(3)
_cell_angle_gamma 90.00
_cell_formula_units_Z 4
_cell_length_a 22.855(3)
_cell_length_b 5.7603(5)
_cell_length_c 17.5590(18)
_cell_measurement_reflns_used 2976
_cell_measurement_temperature 296(2)
_cell_measurement_theta_max 20.52
_cell_measurement_theta_min 2.56
_cell_volume 2183.6(4)
_computing_cell_refinement 'APEX2/SAINT (Bruker, 2004)'
_computing_data_collection 'APEX2 (Bruker, 2004)'
_computing_data_reduction 'SAINT/XPREP (Bruker, 2004)'
_computing_molecular_graphics 'ORTEP3 (Farrugia, 1997) and Mercury (Macrae et al., 2008)'
_computing_publication_material 'PLATON (Spek, 2003)'
_computing_structure_refinement 'SHELXL-97 (Sheldrick, 2008)'
_computing_structure_solution 'SIR92 (Altomare et al., 1993)'
_diffrn_ambient_temperature 296(2)
_diffrn_measured_fraction_theta_full 0.997
_diffrn_measured_fraction_theta_max 0.997
_diffrn_measurement_device_type 'Bruker axs kappa apex2 CCD Diffractometer'
_diffrn_measurement_method '\w and \f scan'
_diffrn_radiation_monochromator graphite
_diffrn_radiation_source 'fine-focus sealed tube'
_diffrn_radiation_type MoK\a
_diffrn_radiation_wavelength 0.71073
_diffrn_reflns_av_R_equivalents 0.0410
_diffrn_reflns_av_sigmaI/netI 0.0316
_diffrn_reflns_limit_h_max 23
_diffrn_reflns_limit_h_min -23
_diffrn_reflns_limit_k_max 5
_diffrn_reflns_limit_k_min -5
_diffrn_reflns_limit_l_max 17
_diffrn_reflns_limit_l_min -17
_diffrn_reflns_number 12760
_diffrn_reflns_theta_full 21.11
_diffrn_reflns_theta_max 21.11
_diffrn_reflns_theta_min 2.32
_exptl_absorpt_coefficient_mu 0.082
_exptl_absorpt_correction_T_max 0.9799
_exptl_absorpt_correction_T_min 0.9020
_exptl_absorpt_correction_type multi-scan
_exptl_absorpt_process_details 'SADABS (Bruker, 2004)'
_exptl_crystal_colour yellow
_exptl_crystal_density_diffrn 1.279
_exptl_crystal_density_method 'not measured'
_exptl_crystal_description block
_exptl_crystal_F_000 888
_exptl_crystal_size_max 0.35
_exptl_crystal_size_mid 0.30
_exptl_crystal_size_min 0.25
_refine_diff_density_max 0.330
_refine_diff_density_min -0.119
_refine_diff_density_rms 0.033
_refine_ls_extinction_coef 0.0014(4)
_refine_ls_extinction_expression Fc^*^=kFc[1+0.001xFc^2^\l^3^/sin(2\q)]^-1/4^
_refine_ls_extinction_method SHELXL
_refine_ls_goodness_of_fit_ref 1.095
_refine_ls_hydrogen_treatment constr
_refine_ls_matrix_type full
_refine_ls_number_parameters 290
_refine_ls_number_reflns 2360
_refine_ls_number_restraints 0
_refine_ls_restrained_S_all 1.095
_refine_ls_R_factor_all 0.0609
_refine_ls_R_factor_gt 0.0461
_refine_ls_shift/su_max 0.000
_refine_ls_shift/su_mean 0.000
_refine_ls_structure_factor_coef Fsqd
_refine_ls_weighting_details 'calc w=1/[\s^2^(Fo^2^)+(0.0276P)^2^+1.9370P] where P=(Fo^2^+2Fc^2^)/3'
_refine_ls_weighting_scheme calc
_refine_ls_wR_factor_gt 0.1038
_refine_ls_wR_factor_ref 0.1105
_reflns_number_gt 1869
_reflns_number_total 2360
_reflns_threshold_expression >2sigma(I)
_cod_data_source_file c4ra10884a6.cif
_cod_data_source_block shelxl
_cod_original_sg_symbol_H-M P21/c
_cod_database_code 7235721

loop_
_symmetry_equiv_pos_as_xyz
'x, y, z'
'-x, y+1/2, -z+1/2'
'-x, -y, -z'
'x, -y-1/2, z-1/2'

loop_
_atom_site_label
_atom_site_type_symbol
_atom_site_fract_x
_atom_site_fract_y
_atom_site_fract_z
_atom_site_U_iso_or_equiv
_atom_site_adp_type
_atom_site_occupancy
_atom_site_symmetry_multiplicity
_atom_site_calc_flag
_atom_site_refinement_flags
C1 C -0.04044(15) 1.1454(6) -0.1469(2) 0.0539(9) Uani 1 1 d .
H1 H -0.0216 1.2496 -0.1057 0.065 Uiso 1 1 calc R
C2 C -0.09830(16) 1.1957(6) -0.2009(2) 0.0582(10) Uani 1 1 d .
H2 H -0.1182 1.3328 -0.1959 0.070 Uiso 1 1 calc R
C3 C -0.12604(16) 1.0440(7) -0.2615(2) 0.0592(10) Uani 1 1 d .
H3 H -0.1647 1.0784 -0.2983 0.071 Uiso 1 1 calc R
C4 C -0.09697(16) 0.8403(7) -0.2681(2) 0.0609(10) Uani 1 1 d .
H4 H -0.1160 0.7354 -0.3090 0.073 Uiso 1 1 calc R
C5 C -0.03923(15) 0.7924(6) -0.2136(2) 0.0536(9) Uani 1 1 d .
H5 H -0.0196 0.6541 -0.2181 0.064 Uiso 1 1 calc R
C6 C -0.01036(14) 0.9439(6) -0.15321(19) 0.0450(8) Uani 1 1 d .
C7 C 0.05426(14) 0.8925(6) -0.0991(2) 0.0562(10) Uani 1 1 d .
H7A H 0.0799 0.8471 -0.1311 0.067 Uiso 1 1 calc R
H7B H 0.0723 1.0295 -0.0682 0.067 Uiso 1 1 calc R
C8 C 0.10504(13) 0.5981(6) -0.00326(18) 0.0450(8) Uani 1 1 d .
C9 C 0.09763(14) 0.4006(6) 0.03695(19) 0.0512(9) Uani 1 1 d .
H9 H 0.0583 0.3557 0.0359 0.061 Uiso 1 1 calc R
C10 C 0.14826(14) 0.2704(6) 0.07851(19) 0.0516(9) Uani 1 1 d .
H10 H 0.1426 0.1357 0.1044 0.062 Uiso 1 1 calc R
C11 C 0.20796(14) 0.3347(6) 0.08290(18) 0.0451(9) Uani 1 1 d .
C12 C 0.21454(15) 0.5373(6) 0.0450(2) 0.0545(9) Uani 1 1 d .
H12 H 0.2540 0.5874 0.0486 0.065 Uiso 1 1 calc R
C13 C 0.16364(15) 0.6686(6) 0.0014(2) 0.0544(9) Uani 1 1 d .
H13 H 0.1691 0.8036 -0.0245 0.065 Uiso 1 1 calc R
C14 C 0.25969(14) 0.1818(6) 0.12442(18) 0.0487(9) Uani 1 1 d .
H14 H 0.2502 0.0254 0.1264 0.058 Uiso 1 1 calc R
C15 C 0.31850(14) 0.2401(6) 0.15956(19) 0.0495(9) Uani 1 1 d .
H15 H 0.3305 0.3944 0.1598 0.059 Uiso 1 1 calc R
C16 C 0.36527(14) 0.0605(6) 0.19849(19) 0.0458(8) Uani 1 1 d .
C17 C 0.41869(13) 0.1183(5) 0.26859(18) 0.0411(8) Uani 1 1 d .
C18 C 0.46678(13) -0.0386(6) 0.29768(19) 0.0469(9) Uani 1 1 d .
H18 H 0.4657 -0.1772 0.2701 0.056 Uiso 1 1 calc R
C19 C 0.51603(14) 0.0048(6) 0.3662(2) 0.0514(9) Uani 1 1 d .
H19 H 0.5477 -0.1036 0.3846 0.062 Uiso 1 1 calc R
C20 C 0.51817(14) 0.2098(6) 0.40756(19) 0.0477(9) Uani 1 1 d .
C21 C 0.47008(15) 0.3676(6) 0.3807(2) 0.0572(10) Uani 1 1 d .
H21 H 0.4705 0.5035 0.4094 0.069 Uiso 1 1 calc R
C22 C 0.42189(14) 0.3228(6) 0.3116(2) 0.0544(10) Uani 1 1 d .
H22 H 0.3905 0.4323 0.2930 0.065 Uiso 1 1 calc R
C23 C 0.61885(14) 0.1329(6) 0.5035(2) 0.0594(10) Uani 1 1 d .
H23A H 0.6340 0.0963 0.4593 0.071 Uiso 1 1 calc R
H23B H 0.6098 -0.0111 0.5260 0.071 Uiso 1 1 calc R
C24 C 0.66614(14) 0.2701(6) 0.5667(2) 0.0481(9) Uani 1 1 d .
C25 C 0.68411(15) 0.2083(6) 0.6467(2) 0.0562(10) Uani 1 1 d .
H25 H 0.6677 0.0752 0.6619 0.067 Uiso 1 1 calc R
C26 C 0.72606(16) 0.3407(7) 0.7046(2) 0.0630(10) Uani 1 1 d .
H26 H 0.7378 0.2969 0.7585 0.076 Uiso 1 1 calc R
C27 C 0.75027(16) 0.5347(7) 0.6832(2) 0.0643(11) Uani 1 1 d .
H27 H 0.7782 0.6252 0.7224 0.077 Uiso 1 1 calc R
C28 C 0.73386(18) 0.5974(7) 0.6044(3) 0.0740(12) Uani 1 1 d .
H28 H 0.7510 0.7296 0.5898 0.089 Uiso 1 1 calc R
C29 C 0.69200(17) 0.4661(7) 0.5463(2) 0.0684(11) Uani 1 1 d .
H29 H 0.6810 0.5103 0.4925 0.082 Uiso 1 1 calc R
O1 O 0.05121(9) 0.7080(4) -0.04613(13) 0.0599(7) Uani 1 1 d .
O2 O 0.35696(10) -0.1424(5) 0.17155(14) 0.0673(7) Uani 1 1 d .
O3 O 0.56449(10) 0.2741(4) 0.47565(14) 0.0640(7) Uani 1 1 d .

loop_
_atom_site_aniso_label
_atom_site_aniso_U_11
_atom_site_aniso_U_22
_atom_site_aniso_U_33
_atom_site_aniso_U_23
_atom_site_aniso_U_13
_atom_site_aniso_U_12
C1 0.055(2) 0.047(2) 0.055(2) -0.0051(19) 0.0114(19) 0.0027(18)
C2 0.057(2) 0.044(2) 0.069(3) 0.000(2) 0.015(2) 0.0122(19)
C3 0.051(2) 0.064(3) 0.056(2) 0.011(2) 0.0084(19) 0.002(2)
C4 0.060(2) 0.057(3) 0.063(2) -0.010(2) 0.017(2) -0.003(2)
C5 0.056(2) 0.043(2) 0.064(2) -0.001(2) 0.022(2) 0.0096(18)
C6 0.046(2) 0.041(2) 0.048(2) 0.0034(19) 0.0156(17) 0.0005(17)
C7 0.048(2) 0.054(2) 0.065(2) 0.009(2) 0.0172(18) 0.0034(17)
C8 0.035(2) 0.056(2) 0.043(2) 0.0054(18) 0.0097(16) 0.0078(17)
C9 0.038(2) 0.066(2) 0.048(2) 0.008(2) 0.0117(17) -0.0014(18)
C10 0.047(2) 0.055(2) 0.050(2) 0.0093(19) 0.0110(17) -0.0020(18)
C11 0.040(2) 0.048(2) 0.043(2) -0.0029(18) 0.0073(16) 0.0003(17)
C12 0.037(2) 0.058(2) 0.067(2) 0.005(2) 0.0147(18) 0.0007(18)
C13 0.046(2) 0.049(2) 0.066(2) 0.0102(19) 0.0157(18) -0.0006(18)
C14 0.042(2) 0.052(2) 0.047(2) 0.0010(18) 0.0076(17) -0.0012(17)
C15 0.046(2) 0.046(2) 0.054(2) 0.0002(18) 0.0131(17) 0.0021(17)
C16 0.044(2) 0.041(2) 0.050(2) -0.0023(19) 0.0135(17) -0.0010(17)
C17 0.0375(19) 0.039(2) 0.047(2) -0.0025(18) 0.0139(16) 0.0000(16)
C18 0.041(2) 0.043(2) 0.053(2) -0.0048(18) 0.0108(18) 0.0032(17)
C19 0.042(2) 0.049(2) 0.058(2) -0.002(2) 0.0086(18) 0.0093(16)
C20 0.039(2) 0.055(2) 0.045(2) -0.0068(19) 0.0081(17) 0.0050(18)
C21 0.052(2) 0.051(2) 0.063(2) -0.013(2) 0.011(2) 0.0092(19)
C22 0.041(2) 0.057(2) 0.060(2) -0.001(2) 0.0090(19) 0.0136(17)
C23 0.045(2) 0.062(2) 0.061(2) -0.008(2) 0.0031(18) 0.0105(19)
C24 0.0402(19) 0.053(2) 0.047(2) 0.0008(19) 0.0091(17) 0.0079(17)
C25 0.052(2) 0.059(2) 0.057(3) 0.007(2) 0.0159(19) -0.0010(19)
C26 0.053(2) 0.084(3) 0.047(2) 0.004(2) 0.0087(19) 0.008(2)
C27 0.048(2) 0.075(3) 0.063(3) -0.014(2) 0.010(2) -0.004(2)
C28 0.077(3) 0.065(3) 0.075(3) 0.002(3) 0.018(2) -0.015(2)
C29 0.078(3) 0.072(3) 0.047(2) 0.008(2) 0.008(2) -0.003(2)
O1 0.0399(14) 0.0770(17) 0.0624(15) 0.0240(15) 0.0162(12) 0.0115(12)
O2 0.0598(16) 0.0601(18) 0.0696(17) -0.0080(15) 0.0042(13) 0.0045(13)
O3 0.0475(14) 0.0711(17) 0.0594(16) -0.0208(13) -0.0014(12) 0.0128(13)

loop_
_atom_type_symbol
_atom_type_description
_atom_type_scat_dispersion_real
_atom_type_scat_dispersion_imag
_atom_type_scat_source
C C 0.0033 0.0016 'International Tables Vol C Tables 4.2.6.8 and 6.1.1.4'
H H 0.0000 0.0000 'International Tables Vol C Tables 4.2.6.8 and 6.1.1.4'
O O 0.0106 0.0060 'International Tables Vol C Tables 4.2.6.8 and 6.1.1.4'

loop_
_geom_angle_atom_site_label_1
_geom_angle_atom_site_label_2
_geom_angle_atom_site_label_3
_geom_angle
C6 C1 C2 121.0(3)
C6 C1 H1 119.5
C2 C1 H1 119.5
C3 C2 C1 119.8(3)
C3 C2 H2 120.1
C1 C2 H2 120.1
C2 C3 C4 120.1(3)
C2 C3 H3 120.0
C4 C3 H3 120.0
C3 C4 C5 119.4(3)
C3 C4 H4 120.3
C5 C4 H4 120.3
C6 C5 C4 121.3(3)
C6 C5 H5 119.3
C4 C5 H5 119.3
C5 C6 C1 118.5(3)
C5 C6 C7 119.3(3)
C1 C6 C7 122.1(3)
O1 C7 C6 108.1(3)
O1 C7 H7A 110.1
C6 C7 H7A 110.1
O1 C7 H7B 110.1
C6 C7 H7B 110.1
H7A C7 H7B 108.4
O1 C8 C13 125.3(3)
O1 C8 C9 115.1(3)
C13 C8 C9 119.6(3)
C10 C9 C8 120.0(3)
C10 C9 H9 120.0
C8 C9 H9 120.0
C9 C10 C11 121.7(3)
C9 C10 H10 119.2
C11 C10 H10 119.2
C12 C11 C10 117.4(3)
C12 C11 C14 123.6(3)
C10 C11 C14 119.0(3)
C11 C12 C13 121.6(3)
C11 C12 H12 119.2
C13 C12 H12 119.2
C8 C13 C12 119.7(3)
C8 C13 H13 120.2
C12 C13 H13 120.2
C15 C14 C11 127.6(3)
C15 C14 H14 116.2
C11 C14 H14 116.2
C14 C15 C16 120.3(3)
C14 C15 H15 119.8
C16 C15 H15 119.8
O2 C16 C17 120.9(3)
O2 C16 C15 118.7(3)
C17 C16 C15 120.4(3)
C18 C17 C22 117.4(3)
C18 C17 C16 120.3(3)
C22 C17 C16 122.2(3)
C19 C18 C17 121.8(3)
C19 C18 H18 119.1
C17 C18 H18 119.1
C18 C19 C20 119.6(3)
C18 C19 H19 120.2
C20 C19 H19 120.2
O3 C20 C19 125.3(3)
O3 C20 C21 114.9(3)
C19 C20 C21 119.7(3)
C22 C21 C20 119.8(3)
C22 C21 H21 120.1
C20 C21 H21 120.1
C21 C22 C17 121.7(3)
C21 C22 H22 119.2
C17 C22 H22 119.2
O3 C23 C24 106.7(3)
O3 C23 H23A 110.4
C24 C23 H23A 110.4
O3 C23 H23B 110.4
C24 C23 H23B 110.4
H23A C23 H23B 108.6
C25 C24 C29 118.0(3)
C25 C24 C23 121.5(3)
C29 C24 C23 120.5(3)
C24 C25 C26 120.9(3)
C24 C25 H25 119.6
C26 C25 H25 119.6
C27 C26 C25 120.1(3)
C27 C26 H26 120.0
C25 C26 H26 120.0
C26 C27 C28 120.1(4)
C26 C27 H27 120.0
C28 C27 H27 120.0
C27 C28 C29 120.2(4)
C27 C28 H28 119.9
C29 C28 H28 119.9
C28 C29 C24 120.8(3)
C28 C29 H29 119.6
C24 C29 H29 119.6
C8 O1 C7 118.4(2)
C20 O3 C23 118.9(2)

loop_
_geom_bond_atom_site_label_1
_geom_bond_atom_site_label_2
_geom_bond_distance
C1 C6 1.372(4)
C1 C2 1.381(4)
C1 H1 0.9300
C2 C3 1.362(5)
C2 H2 0.9300
C3 C4 1.372(5)
C3 H3 0.9300
C4 C5 1.380(4)
C4 H4 0.9300
C5 C6 1.364(4)
C5 H5 0.9300
C6 C7 1.500(4)
C7 O1 1.430(4)
C7 H7A 0.9700
C7 H7B 0.9700
C8 O1 1.369(3)
C8 C13 1.376(4)
C8 C9 1.378(4)
C9 C10 1.371(4)
C9 H9 0.9300
C10 C11 1.391(4)
C10 H10 0.9300
C11 C12 1.376(4)
C11 C14 1.462(4)
C12 C13 1.388(4)
C12 H12 0.9300
C13 H13 0.9300
C14 C15 1.325(4)
C14 H14 0.9300
C15 C16 1.483(4)
C15 H15 0.9300
C16 O2 1.252(4)
C16 C17 1.459(4)
C17 C18 1.385(4)
C17 C22 1.388(4)
C18 C19 1.374(4)
C18 H18 0.9300
C19 C20 1.378(4)
C19 H19 0.9300
C20 O3 1.363(4)
C20 C21 1.385(4)
C21 C22 1.369(4)
C21 H21 0.9300
C22 H22 0.9300
C23 O3 1.430(4)
C23 C24 1.496(4)
C23 H23A 0.9700
C23 H23B 0.9700
C24 C25 1.375(4)
C24 C29 1.375(5)
C25 C26 1.377(5)
C25 H25 0.9300
C26 C27 1.354(5)
C26 H26 0.9300
C27 C28 1.358(5)
C27 H27 0.9300
C28 C29 1.374(5)
C28 H28 0.9300
C29 H29 0.9300

loop_
_geom_torsion_atom_site_label_1
_geom_torsion_atom_site_label_2
_geom_torsion_atom_site_label_3
_geom_torsion_atom_site_label_4
_geom_torsion
C6 C1 C2 C3 -0.1(5)
C1 C2 C3 C4 0.9(5)
C2 C3 C4 C5 -0.7(5)
C3 C4 C5 C6 -0.2(5)
C4 C5 C6 C1 0.9(5)
C4 C5 C6 C7 -175.5(3)
C2 C1 C6 C5 -0.8(5)
C2 C1 C6 C7 175.6(3)
C5 C6 C7 O1 -73.4(4)
C1 C6 C7 O1 110.3(3)
O1 C8 C9 C10 176.8(3)
C13 C8 C9 C10 -2.7(5)
C8 C9 C10 C11 1.4(5)
C9 C10 C11 C12 1.1(5)
C9 C10 C11 C14 -176.7(3)
C10 C11 C12 C13 -2.4(5)
C14 C11 C12 C13 175.3(3)
O1 C8 C13 C12 -177.9(3)
C9 C8 C13 C12 1.5(5)
C11 C12 C13 C8 1.1(5)
C12 C11 C14 C15 28.1(5)
C10 C11 C14 C15 -154.2(3)
C11 C14 C15 C16 -179.4(3)
C14 C15 C16 O2 29.3(5)
C14 C15 C16 C17 -148.5(3)
O2 C16 C17 C18 11.6(5)
C15 C16 C17 C18 -170.5(3)
O2 C16 C17 C22 -164.2(3)
C15 C16 C17 C22 13.6(5)
C22 C17 C18 C19 -0.1(5)
C16 C17 C18 C19 -176.2(3)
C17 C18 C19 C20 -0.2(5)
C18 C19 C20 O3 -179.4(3)
C18 C19 C20 C21 1.4(5)
O3 C20 C21 C22 178.3(3)
C19 C20 C21 C22 -2.4(5)
C20 C21 C22 C17 2.2(5)
C18 C17 C22 C21 -0.9(5)
C16 C17 C22 C21 175.1(3)
O3 C23 C24 C25 110.1(3)
O3 C23 C24 C29 -68.5(4)
C29 C24 C25 C26 0.9(5)
C23 C24 C25 C26 -177.7(3)
C24 C25 C26 C27 0.0(5)
C25 C26 C27 C28 -0.9(5)
C26 C27 C28 C29 0.9(6)
C27 C28 C29 C24 0.0(6)
C25 C24 C29 C28 -0.9(5)
C23 C24 C29 C28 177.7(3)
C13 C8 O1 C7 8.9(5)
C9 C8 O1 C7 -170.6(3)
C6 C7 O1 C8 166.3(3)
C19 C20 O3 C23 6.8(5)
C21 C20 O3 C23 -174.0(3)
C24 C23 O3 C20 167.9(3)
